data_4328383
loop_
_publ_author_name
'Qing-Yan Liu'
'Wu-Fang Wang'
'Yu-Ling Wang'
'Zeng-Mei Shan'
'Ming-Sheng Wang'
'Jinkui Tang'

_publ_contact_author_address
;
College of Chemistry and Chemical Engineering,
Jiangxi Normal University,
Nanchang, Jiangxi 330022,
P. R. China
;
_publ_contact_author_email qyliuchem@hotmail.com
_publ_contact_author_fax +86-791-88120387
_publ_contact_author_name 'Qing-Yan Liu'
_publ_contact_author_phone +86-791-88120387
_publ_section_title
;
 Diversity of Lanthanide(III)-Organic Extended Frameworks with a
 4,8-Disulfonyl-2,6-naphthalenedicarboxylic Acid Ligand: Syntheses,
 Structures, and Magnetic and Luminescent Properties
;
_journal_name_full 'Inorganic Chemistry'
_journal_page_first 2381
_journal_page_last 2392
_journal_paper_doi 10.1021/ic2023727
_journal_volume 51
_journal_year 2012
_chemical_formula_sum 'C12 H15 La O15 S2'
_chemical_formula_weight 602.27
_chemical_name_systematic
; 
 ? 
;
_space_group_IT_number 2
_symmetry_cell_setting triclinic
_symmetry_space_group_name_Hall '-P 1'
_symmetry_space_group_name_H-M 'P -1'
_atom_sites_solution_hydrogens geom
_atom_sites_solution_primary direct
_atom_sites_solution_secondary difmap
_audit_creation_method SHELXL-97
_cell_angle_alpha 84.2890(10)
_cell_angle_beta 76.7700(10)
_cell_angle_gamma 89.5200(10)
_cell_formula_units_Z 2
_cell_length_a 7.0471(4)
_cell_length_b 10.9758(5)
_cell_length_c 12.2698(6)
_cell_measurement_reflns_used 7490
_cell_measurement_temperature 296(2)
_cell_measurement_theta_max 28.25
_cell_measurement_theta_min 2.40
_cell_volume 919.16(8)
_computing_cell_refinement 'Bruker SMART'
_computing_data_collection 'Bruker SMART'
_computing_data_reduction 'Bruker SAINT'
_computing_molecular_graphics 'Bruker SHELXTL'
_computing_publication_material 'Bruker SHELXTL'
_computing_structure_refinement 'SHELXL-97 (Sheldrick, 1997)'
_computing_structure_solution 'SHELXS-97 (Sheldrick, 1990)'
_diffrn_ambient_temperature 296(2)
_diffrn_measured_fraction_theta_full 0.974
_diffrn_measured_fraction_theta_max 0.974
_diffrn_measurement_device_type 'CCD area detector'
_diffrn_measurement_method 'phi and omega scans'
_diffrn_radiation_monochromator graphite
_diffrn_radiation_source 'fine-focus sealed tube'
_diffrn_radiation_type MoK\a
_diffrn_radiation_wavelength 0.71073
_diffrn_reflns_av_R_equivalents 0.0192
_diffrn_reflns_av_sigmaI/netI 0.0267
_diffrn_reflns_limit_h_max 8
_diffrn_reflns_limit_h_min -9
_diffrn_reflns_limit_k_max 14
_diffrn_reflns_limit_k_min -14
_diffrn_reflns_limit_l_max 16
_diffrn_reflns_limit_l_min -16
_diffrn_reflns_number 8674
_diffrn_reflns_theta_full 28.25
_diffrn_reflns_theta_max 28.25
_diffrn_reflns_theta_min 2.40
_exptl_absorpt_coefficient_mu 2.633
_exptl_absorpt_correction_T_max 0.8580
_exptl_absorpt_correction_T_min 0.4593
_exptl_absorpt_correction_type multi-scan
_exptl_absorpt_process_details '(SADABS; Bruker 2008)'
_exptl_crystal_colour colorless
_exptl_crystal_density_diffrn 2.176
_exptl_crystal_description block
_exptl_crystal_F_000 592
_exptl_crystal_size_max 0.35
_exptl_crystal_size_mid 0.26
_exptl_crystal_size_min 0.06
_refine_diff_density_max 0.986
_refine_diff_density_min -1.042
_refine_diff_density_rms 0.087
_refine_ls_extinction_method none
_refine_ls_goodness_of_fit_ref 1.044
_refine_ls_hydrogen_treatment constr
_refine_ls_matrix_type full
_refine_ls_number_parameters 271
_refine_ls_number_reflns 4439
_refine_ls_number_restraints 0
_refine_ls_restrained_S_all 1.044
_refine_ls_R_factor_all 0.0200
_refine_ls_R_factor_gt 0.0194
_refine_ls_shift/su_max 0.001
_refine_ls_shift/su_mean 0.000
_refine_ls_structure_factor_coef Fsqd
_refine_ls_weighting_details 'calc w=1/[\s^2^(Fo^2^)+(0.0252P)^2^+0.6105P] where P=(Fo^2^+2Fc^2^)/3'
_refine_ls_weighting_scheme calc
_refine_ls_wR_factor_gt 0.0500
_refine_ls_wR_factor_ref 0.0503
_reflns_number_gt 4325
_reflns_number_total 4439
_reflns_threshold_expression >2sigma(I)
_cod_data_source_file ic2023727_si_001_2.cif
_cod_data_source_block La
_cod_database_code 4328383

loop_
_symmetry_equiv_pos_as_xyz
'x, y, z'
'-x, -y, -z'

loop_
_atom_site_label
_atom_site_type_symbol
_atom_site_fract_x
_atom_site_fract_y
_atom_site_fract_z
_atom_site_U_iso_or_equiv
_atom_site_adp_type
_atom_site_occupancy
_atom_site_symmetry_multiplicity
_atom_site_calc_flag
_atom_site_refinement_flags
La1 La 0.212591(14) 0.604928(9) 0.212094(8) 0.01348(4) Uani 1 1 d .
S1 S 0.27382(7) 0.75607(4) -0.09693(4) 0.01516(9) Uani 1 1 d .
S2 S 0.42650(7) 0.69745(4) 0.46066(4) 0.01781(10) Uani 1 1 d .
O1 O 0.6397(2) 1.18036(13) -0.16834(13) 0.0227(3) Uani 1 1 d .
O2 O 0.4289(2) 1.32810(13) -0.12739(13) 0.0218(3) Uani 1 1 d .
O3 O 0.2212(2) 0.67946(14) 0.00985(12) 0.0248(3) Uani 1 1 d .
O4 O 0.1605(2) 0.71959(14) -0.17391(13) 0.0257(3) Uani 1 1 d .
O5 O 0.4826(2) 0.75782(14) -0.14445(15) 0.0296(4) Uani 1 1 d .
O6 O 0.0652(3) 1.20155(16) 0.32098(18) 0.0402(5) Uani 1 1 d .
H6 H -0.0159 1.2204 0.2840 0.060 Uiso 1 1 calc R
O7 O -0.0121(3) 1.01395(17) 0.29175(18) 0.0420(5) Uani 1 1 d .
O8 O 0.3019(3) 0.65728(14) 0.39061(13) 0.0279(3) Uani 1 1 d .
O9 O 0.3573(2) 0.64764(15) 0.57693(13) 0.0273(3) Uani 1 1 d .
O10 O 0.6302(3) 0.67419(16) 0.41753(17) 0.0381(4) Uani 1 1 d .
O11 O -0.1093(2) 0.53867(15) 0.16724(16) 0.0311(4) Uani 1 1 d .
H11A H -0.2152 0.5779 0.1733 0.047 Uiso 1 1 d R
H11B H -0.1433 0.4639 0.1716 0.047 Uiso 1 1 d R
O12 O 0.2684(3) 0.42826(16) 0.08864(15) 0.0367(4) Uani 1 1 d .
H12A H 0.3420 0.3682 0.0978 0.055 Uiso 1 1 d R
H12B H 0.2605 0.4386 0.0203 0.055 Uiso 1 1 d R
O13 O -0.0060(3) 0.4831(2) 0.38316(16) 0.0499(6) Uani 1 1 d .
H13A H -0.1156 0.4474 0.3915 0.075 Uiso 1 1 d R
H13B H 0.0204 0.4523 0.4442 0.075 Uiso 1 1 d R
O14 O 0.4125(3) 0.43395(16) 0.28104(15) 0.0365(4) Uani 1 1 d .
H14A H 0.4298 0.3681 0.2492 0.055 Uiso 1 1 d R
H14B H 0.4617 0.4256 0.3384 0.055 Uiso 1 1 d R
O15 O -0.0419(2) 0.76137(15) 0.27206(14) 0.0287(3) Uani 1 1 d .
H15A H -0.1538 0.7481 0.3157 0.043 Uiso 1 1 d R
H15B H -0.0309 0.8387 0.2696 0.043 Uiso 1 1 d R
C1 C 0.1312(3) 1.15125(17) -0.02813(17) 0.0174(4) Uani 1 1 d .
H1 H 0.1066 1.2325 -0.0148 0.021 Uiso 1 1 calc R
C2 C 0.3133(3) 1.11952(17) -0.08534(16) 0.0168(4) Uani 1 1 d .
C3 C 0.3545(3) 0.99657(18) -0.10506(16) 0.0175(4) Uani 1 1 d .
H3 H 0.4786 0.9754 -0.1426 0.021 Uiso 1 1 calc R
C4 C 0.2118(3) 0.90874(17) -0.06891(16) 0.0150(3) Uani 1 1 d .
C5 C 0.0192(3) 0.93772(16) -0.01068(16) 0.0151(3) Uani 1 1 d .
C6 C 0.4705(3) 1.21455(17) -0.12962(16) 0.0165(4) Uani 1 1 d .
C7 C 0.3418(3) 1.11280(19) 0.43742(18) 0.0232(4) Uani 1 1 d .
H7 H 0.3229 1.1969 0.4295 0.028 Uiso 1 1 calc R
C8 C 0.2322(3) 1.0366(2) 0.39398(18) 0.0222(4) Uani 1 1 d .
C9 C 0.2597(3) 0.90870(19) 0.40516(18) 0.0227(4) Uani 1 1 d .
H9 H 0.1824 0.8575 0.3767 0.027 Uiso 1 1 calc R
C10 C 0.3985(3) 0.85946(18) 0.45729(17) 0.0197(4) Uani 1 1 d .
C11 C 0.5153(3) 0.93532(18) 0.50523(17) 0.0202(4) Uani 1 1 d .
C12 C 0.0836(3) 1.0815(2) 0.33051(19) 0.0257(4) Uani 1 1 d .

loop_
_atom_site_aniso_label
_atom_site_aniso_U_11
_atom_site_aniso_U_22
_atom_site_aniso_U_33
_atom_site_aniso_U_23
_atom_site_aniso_U_13
_atom_site_aniso_U_12
La1 0.01239(6) 0.01173(6) 0.01625(6) -0.00182(4) -0.00288(4) -0.00148(4)
S1 0.0159(2) 0.0109(2) 0.0186(2) -0.00301(16) -0.00325(16) 0.00143(16)
S2 0.0202(2) 0.0132(2) 0.0211(2) -0.00333(17) -0.00639(17) -0.00135(17)
O1 0.0161(7) 0.0169(7) 0.0320(8) -0.0035(6) 0.0013(6) -0.0026(5)
O2 0.0156(7) 0.0142(7) 0.0343(8) -0.0013(6) -0.0032(6) -0.0014(5)
O3 0.0343(9) 0.0186(7) 0.0218(7) 0.0010(6) -0.0081(6) -0.0004(6)
O4 0.0372(9) 0.0175(7) 0.0279(8) -0.0066(6) -0.0173(6) 0.0030(6)
O5 0.0177(7) 0.0191(7) 0.0472(10) -0.0063(7) 0.0037(7) 0.0026(6)
O6 0.0493(11) 0.0204(8) 0.0644(12) -0.0034(8) -0.0416(10) 0.0051(8)
O7 0.0517(12) 0.0242(9) 0.0654(13) -0.0082(8) -0.0433(10) 0.0030(8)
O8 0.0425(10) 0.0200(7) 0.0270(8) -0.0050(6) -0.0190(7) -0.0030(7)
O9 0.0349(9) 0.0252(8) 0.0237(7) 0.0022(6) -0.0123(6) -0.0046(7)
O10 0.0240(8) 0.0273(9) 0.0582(12) -0.0097(8) 0.0028(8) 0.0019(7)
O11 0.0211(8) 0.0193(7) 0.0565(11) -0.0054(7) -0.0154(7) -0.0010(6)
O12 0.0541(12) 0.0282(9) 0.0335(9) -0.0146(7) -0.0173(8) 0.0158(8)
O13 0.0415(11) 0.0755(15) 0.0289(9) 0.0138(9) -0.0071(8) -0.0337(11)
O14 0.0512(11) 0.0290(9) 0.0385(9) -0.0108(7) -0.0264(8) 0.0182(8)
O15 0.0200(7) 0.0223(8) 0.0424(9) -0.0103(7) -0.0015(6) 0.0019(6)
C1 0.0149(9) 0.0123(8) 0.0242(9) -0.0030(7) -0.0022(7) -0.0020(7)
C2 0.0147(9) 0.0128(8) 0.0219(9) -0.0012(7) -0.0025(7) -0.0026(7)
C3 0.0139(9) 0.0153(9) 0.0220(9) -0.0024(7) -0.0010(7) -0.0004(7)
C4 0.0142(8) 0.0106(8) 0.0197(9) -0.0032(7) -0.0024(7) 0.0008(7)
C5 0.0131(8) 0.0116(9) 0.0200(9) -0.0024(7) -0.0021(6) -0.0006(7)
C6 0.0157(9) 0.0148(8) 0.0192(9) -0.0022(7) -0.0037(7) -0.0040(7)
C7 0.0261(11) 0.0172(9) 0.0290(11) -0.0020(8) -0.0121(8) 0.0016(8)
C8 0.0246(10) 0.0197(10) 0.0253(10) -0.0020(8) -0.0121(8) 0.0022(8)
C9 0.0267(11) 0.0181(10) 0.0272(10) -0.0039(8) -0.0136(8) -0.0003(8)
C10 0.0234(10) 0.0137(9) 0.0241(9) -0.0042(7) -0.0084(7) -0.0006(7)
C11 0.0237(10) 0.0162(10) 0.0226(9) -0.0026(7) -0.0090(7) -0.0008(8)
C12 0.0289(11) 0.0202(10) 0.0326(11) -0.0027(8) -0.0164(9) 0.0024(8)

loop_
_atom_type_symbol
_atom_type_description
_atom_type_scat_dispersion_real
_atom_type_scat_dispersion_imag
_atom_type_scat_source
C C 0.0033 0.0016 'International Tables Vol C Tables 4.2.6.8 and 6.1.1.4'
H H 0.0000 0.0000 'International Tables Vol C Tables 4.2.6.8 and 6.1.1.4'
O O 0.0106 0.0060 'International Tables Vol C Tables 4.2.6.8 and 6.1.1.4'
S S 0.1246 0.1234 'International Tables Vol C Tables 4.2.6.8 and 6.1.1.4'
La La -0.2871 2.4523 'International Tables Vol C Tables 4.2.6.8 and 6.1.1.4'

loop_
_geom_angle_atom_site_label_1
_geom_angle_atom_site_label_2
_geom_angle_atom_site_label_3
_geom_angle
_geom_angle_site_symmetry_1
_geom_angle_site_symmetry_3
O15 La1 O3 88.89(5) . .
O15 La1 O14 144.62(6) . .
O3 La1 O14 126.49(5) . .
O15 La1 O8 80.09(6) . .
O3 La1 O8 144.73(5) . .
O14 La1 O8 70.63(5) . .
O15 La1 O1 69.44(5) . 2_675
O3 La1 O1 70.80(5) . 2_675
O14 La1 O1 118.52(6) . 2_675
O8 La1 O1 73.96(5) . 2_675
O15 La1 O12 138.92(6) . .
O3 La1 O12 68.96(5) . .
O14 La1 O12 66.36(6) . .
O8 La1 O12 136.99(6) . .
O1 La1 O12 128.28(6) 2_675 .
O15 La1 O13 79.70(7) . .
O3 La1 O13 140.75(6) . .
O14 La1 O13 72.07(7) . .
O8 La1 O13 70.13(6) . .
O1 La1 O13 135.83(6) 2_675 .
O12 La1 O13 95.74(7) . .
O15 La1 O11 71.18(5) . .
O3 La1 O11 71.80(6) . .
O14 La1 O11 115.83(6) . .
O8 La1 O11 133.19(6) . .
O1 La1 O11 125.13(5) 2_675 .
O12 La1 O11 69.19(6) . .
O13 La1 O11 68.97(6) . .
O15 La1 O2 120.36(5) . 2_675
O3 La1 O2 75.46(5) . 2_675
O14 La1 O2 75.12(6) . 2_675
O8 La1 O2 81.49(5) . 2_675
O1 La1 O2 50.98(4) 2_675 2_675
O12 La1 O2 88.05(6) . 2_675
O13 La1 O2 142.06(6) . 2_675
O11 La1 O2 145.06(5) . 2_675
O15 La1 C6 94.54(5) . 2_675
O3 La1 C6 70.79(5) . 2_675
O14 La1 C6 97.58(6) . 2_675
O8 La1 C6 76.78(5) . 2_675
O1 La1 C6 25.11(5) 2_675 2_675
O12 La1 C6 108.97(6) . 2_675
O13 La1 C6 146.91(6) . 2_675
O11 La1 C6 140.05(6) . 2_675
O2 La1 C6 25.88(5) 2_675 2_675
O5 S1 O4 113.04(10) . .
O5 S1 O3 112.02(10) . .
O4 S1 O3 110.15(9) . .
O5 S1 C4 106.07(9) . .
O4 S1 C4 107.95(9) . .
O3 S1 C4 107.30(9) . .
O10 S2 O9 112.53(11) . .
O10 S2 O8 113.16(11) . .
O9 S2 O8 110.96(10) . .
O10 S2 C10 107.55(10) . .
O9 S2 C10 106.76(10) . .
O8 S2 C10 105.36(10) . .
C6 O1 La1 95.08(12) . 2_675
C6 O2 La1 92.26(11) . 2_675
S1 O3 La1 158.58(10) . .
C12 O6 H6 109.5 . .
S2 O8 La1 157.04(11) . .
La1 O11 H11A 128.3 . .
La1 O11 H11B 122.3 . .
H11A O11 H11B 104.7 . .
La1 O12 H12A 123.9 . .
La1 O12 H12B 121.1 . .
H12A O12 H12B 109.6 . .
La1 O13 H13A 131.4 . .
La1 O13 H13B 129.9 . .
H13A O13 H13B 97.4 . .
La1 O14 H14A 120.6 . .
La1 O14 H14B 130.7 . .
H14A O14 H14B 108.3 . .
La1 O15 H15A 126.8 . .
La1 O15 H15B 129.8 . .
H15A O15 H15B 101.7 . .
C2 C1 C5 120.98(17) . 2_575
C2 C1 H1 119.5 . .
C5 C1 H1 119.5 2_575 .
C1 C2 C3 120.41(17) . .
C1 C2 C6 120.87(17) . .
C3 C2 C6 118.70(16) . .
C4 C3 C2 119.88(17) . .
C4 C3 H3 120.1 . .
C2 C3 H3 120.1 . .
C3 C4 C5 121.70(17) . .
C3 C4 S1 117.42(14) . .
C5 C4 S1 120.88(14) . .
C1 C5 C5 119.2(2) 2_575 2_575
C1 C5 C4 122.98(16) 2_575 .
C5 C5 C4 117.8(2) 2_575 .
O1 C6 O2 121.64(18) . .
O1 C6 C2 118.68(17) . .
O2 C6 C2 119.68(17) . .
O1 C6 La1 59.81(10) . 2_675
O2 C6 La1 61.86(10) . 2_675
C2 C6 La1 177.92(14) . 2_675
C8 C7 C11 120.63(19) . 2_676
C8 C7 H7 119.7 . .
C11 C7 H7 119.7 2_676 .
C7 C8 C9 120.32(19) . .
C7 C8 C12 123.2(2) . .
C9 C8 C12 116.43(19) . .
C10 C9 C8 120.71(19) . .
C10 C9 H9 119.6 . .
C8 C9 H9 119.6 . .
C9 C10 C11 121.04(19) . .
C9 C10 S2 116.50(15) . .
C11 C10 S2 122.46(16) . .
C7 C11 C10 122.72(18) 2_676 .
C7 C11 C11 119.4(2) 2_676 2_676
C10 C11 C11 117.9(2) . 2_676
O7 C12 O6 122.8(2) . .
O7 C12 C8 123.0(2) . .
O6 C12 C8 114.17(19) . .

loop_
_geom_bond_atom_site_label_1
_geom_bond_atom_site_label_2
_geom_bond_distance
_geom_bond_site_symmetry_2
La1 O15 2.5104(15) .
La1 O3 2.5216(15) .
La1 O14 2.5313(17) .
La1 O8 2.5319(15) .
La1 O1 2.5414(15) 2_675
La1 O12 2.5511(16) .
La1 O13 2.5615(18) .
La1 O11 2.5801(16) .
La1 O2 2.5846(14) 2_675
La1 C6 2.9288(19) 2_675
S1 O5 1.4525(15) .
S1 O4 1.4548(15) .
S1 O3 1.4576(15) .
S1 C4 1.7750(18) .
S2 O10 1.4419(17) .
S2 O9 1.4501(16) .
S2 O8 1.4602(16) .
S2 C10 1.785(2) .
O1 C6 1.248(2) .
O1 La1 2.5414(14) 2_675
O2 C6 1.279(2) .
O2 La1 2.5846(14) 2_675
O6 C12 1.320(3) .
O6 H6 0.8200 .
O7 C12 1.206(3) .
O11 H11A 0.8500 .
O11 H11B 0.8500 .
O12 H12A 0.8500 .
O12 H12B 0.8500 .
O13 H13A 0.8500 .
O13 H13B 0.8500 .
O14 H14A 0.8500 .
O14 H14B 0.8500 .
O15 H15A 0.8500 .
O15 H15B 0.8500 .
C1 C2 1.375(3) .
C1 C5 1.414(3) 2_575
C1 H1 0.9300 .
C2 C3 1.411(3) .
C2 C6 1.497(3) .
C3 C4 1.366(3) .
C3 H3 0.9300 .
C4 C5 1.431(2) .
C5 C1 1.414(3) 2_575
C5 C5 1.430(3) 2_575
C6 La1 2.9288(19) 2_675
C7 C8 1.367(3) .
C7 C11 1.425(3) 2_676
C7 H7 0.9300 .
C8 C9 1.412(3) .
C8 C12 1.495(3) .
C9 C10 1.366(3) .
C9 H9 0.9300 .
C10 C11 1.431(3) .
C11 C7 1.425(3) 2_676
C11 C11 1.432(4) 2_676

loop_
_geom_hbond_atom_site_label_D
_geom_hbond_atom_site_label_H
_geom_hbond_atom_site_label_A
_geom_hbond_distance_DH
_geom_hbond_distance_HA
_geom_hbond_distance_DA
_geom_hbond_angle_DHA
_geom_hbond_site_symmetry_A
O6 H6 O4 0.82 1.93 2.741(2) 167.9 2_575
O11 H11A O2 0.85 1.97 2.785(2) 159.1 2_575
O11 H11B O4 0.85 2.02 2.851(2) 167.4 2_565
O12 H12A O5 0.85 1.98 2.816(2) 169.4 2_665
O12 H12B O2 0.85 2.36 2.950(2) 126.5 1_545
O13 H13A O9 0.85 1.95 2.792(2) 173.5 2_566
O13 H13B O13 0.85 2.28 2.947(4) 135.6 2_566
O14 H14A O5 0.85 1.98 2.810(2) 165.0 2_665
O14 H14B O9 0.85 1.94 2.726(2) 152.6 2_666
O15 H15A O10 0.85 1.87 2.693(2) 163.4 1_455
O15 H15B O7 0.85 1.98 2.820(2) 170.3 .
